data_1530288
loop_
_publ_author_name
'Lii, K.-H.'
'Chen, J.J.'
'Wang, S.-L.'

_publ_section_title
;
 Na Mo2 P4 O14: A Mixed-Valence Molybdenum Phosphate with a Tunnel
 Structure
;
_journal_name_full 'Journal of Solid State Chemistry'
_journal_page_first 178
_journal_page_last 183
_journal_volume 78
_journal_year 1989
_chemical_formula_sum 'Mo2 Na O14 P4'
_chemical_name_systematic 'Na Mo2 (P4 O14)'
_space_group_IT_number 2
_symmetry_space_group_name_Hall '-P 1'
_symmetry_space_group_name_H-M 'P -1'
_cell_angle_alpha 91.468
_cell_angle_beta 92.53
_cell_angle_gamma 106.61
_cell_formula_units_Z 1
_cell_length_a 4.872
_cell_length_b 7.0025
_cell_length_c 8.262
_cell_volume 269.628
_citation_journal_id_ASTM JSSCBI
_cod_data_source_file Lii_JSSCBI_1989_1794.cif
_cod_data_source_block Mo2Na1O14P4
_cod_original_cell_volume 269.6277
_cod_original_formula_sum 'Mo2 Na1 O14 P4'
_cod_database_code 1530288

loop_
_symmetry_equiv_pos_as_xyz
x,y,z
-x,-y,-z

loop_
_atom_site_label
_atom_site_type_symbol
_atom_site_fract_x
_atom_site_fract_y
_atom_site_fract_z
_atom_site_occupancy
_atom_site_U_iso_or_equiv
Na1 Na+1 0.4051 0.0098 -0.0263 0.5 0.0
O3 O-2 0.3717 0.6786 0.9029 1 0.0
O1 O-2 0.3926 0.1928 0.3504 1 0.0
O2 O-2 0.7737 0.5568 0.7999 1 0.0
O4 O-2 0.9691 0.7539 0.1327 1 0.0
P2 P+5 0.52288 0.63153 0.75681 1 0.0
O6 O-2 0.3111 0.1035 0.6808 1 0.0
Mo2 Mo+3 0 0.5 0 1 0.0
Mo1 Mo+4 0.5 0 0.5 1 0.0
O7 O-2 -0.2978 0.541 0.3512 1 0.0
O5 O-2 0.127 -0.1917 0.4327 1 0.0
P1 P+5 0.11901 0.24162 0.6943 1 0.0
